data_7047088
loop_
_publ_author_name
'Altaf, Ataf Ali'
'Hamayun, Muhammad'
'Lal, Bhajan'
'Tahir, Muhammad Nawaz'
'Holder, Alvin A.'
'Badshah, Amin'
'Crans, Debbie C.'

_publ_section_title
;
 Ferrocene-based anilides: synthesis, structural characterization and
 inhibition of butyrylcholinesterase.
;
_journal_issue 34
_journal_name_full 'Dalton transactions (Cambridge, England : 2003)'
_journal_page_first 11769
_journal_page_last 11781
_journal_paper_doi 10.1039/c8dt01726c
_journal_volume 47
_journal_year 2018
_chemical_formula_moiety 'C24 H21 Fe N O'
_chemical_formula_sum 'C24 H21 Fe N O'
_chemical_formula_weight 395.27
_space_group_IT_number 14
_space_group_name_Hall '-P 2yn'
_space_group_name_H-M_alt 'P 1 21/n 1'
_symmetry_cell_setting monoclinic
_symmetry_space_group_name_Hall '-P 2yn'
_symmetry_space_group_name_H-M 'P 1 21/n 1'
_atom_sites_solution_hydrogens geom
_atom_sites_solution_primary direct
_atom_sites_solution_secondary difmap
_audit_creation_method SHELXL2014
_audit_update_record
;
2018-04-22 deposited with the CCDC.
2018-07-23 downloaded from the CCDC.
;
_cell_angle_alpha 90.00
_cell_angle_beta 101.921(3)
_cell_angle_gamma 90.00
_cell_formula_units_Z 4
_cell_length_a 5.8071(3)
_cell_length_b 23.9440(12)
_cell_length_c 13.5031(9)
_cell_measurement_reflns_used 2423
_cell_measurement_temperature 296(2)
_cell_measurement_theta_max 25.250
_cell_measurement_theta_min 2.75
_cell_volume 1837.05(18)
_computing_structure_refinement 'SHELXL-97 (Sheldrick, 1997)'
_diffrn_ambient_temperature 296(2)
_diffrn_measured_fraction_theta_full 0.999
_diffrn_measured_fraction_theta_max 0.999
_diffrn_measurement_device_type 'Bruker Kappa Apex II'
_diffrn_radiation_monochromator graphite
_diffrn_radiation_source 'fine-focus sealed tube'
_diffrn_radiation_type MoK\a
_diffrn_radiation_wavelength 0.71073
_diffrn_reflns_av_R_equivalents 0.0487
_diffrn_reflns_av_sigmaI/netI 0.0495
_diffrn_reflns_limit_h_max 6
_diffrn_reflns_limit_h_min -6
_diffrn_reflns_limit_k_max 28
_diffrn_reflns_limit_k_min -26
_diffrn_reflns_limit_l_max 16
_diffrn_reflns_limit_l_min -16
_diffrn_reflns_number 13692
_diffrn_reflns_theta_full 25.25
_diffrn_reflns_theta_max 25.25
_diffrn_reflns_theta_min 2.30
_exptl_absorpt_coefficient_mu 0.834
_exptl_absorpt_correction_T_max 0.905
_exptl_absorpt_correction_T_min 0.835
_exptl_absorpt_correction_type multi-scan
_exptl_crystal_colour orange
_exptl_crystal_density_diffrn 1.429
_exptl_crystal_density_method 'not measured'
_exptl_crystal_description needle
_exptl_crystal_F_000 824
_exptl_crystal_size_max 0.24
_exptl_crystal_size_mid 0.18
_exptl_crystal_size_min 0.12
_refine_diff_density_max 0.259
_refine_diff_density_min -0.281
_refine_diff_density_rms 0.053
_refine_ls_extinction_method none
_refine_ls_goodness_of_fit_ref 1.016
_refine_ls_hydrogen_treatment mixed
_refine_ls_matrix_type full
_refine_ls_number_parameters 245
_refine_ls_number_reflns 3305
_refine_ls_number_restraints 0
_refine_ls_restrained_S_all 1.016
_refine_ls_R_factor_all 0.0632
_refine_ls_R_factor_gt 0.0386
_refine_ls_shift/su_max 0.001
_refine_ls_shift/su_mean 0.000
_refine_ls_structure_factor_coef Fsqd
_refine_ls_weighting_details 'calc w=1/[\s^2^(Fo^2^)+(0.0353P)^2^+0.6531P] where P=(Fo^2^+2Fc^2^)/3'
_refine_ls_weighting_scheme calc
_refine_ls_wR_factor_gt 0.0808
_refine_ls_wR_factor_ref 0.0914
_reflns_number_gt 2423
_reflns_number_total 3307
_reflns_threshold_expression >2sigma(I)
_cod_data_source_file c8dt01726c2.cif
_cod_data_source_block shelxl_CCDC1
_cod_depositor_comments
;
The following automatic conversions were performed:

'_symmetry_cell_setting' value 'Monoclinic' changed to 'monoclinic'
according to
/home/data/users/saulius/crontab/automatic-downloads/rss-feeds/RSC/lib/dictionaries/cif_core.dic
dictionary named 'cif_core.dic' version 2.4.2 from 2011-04-26.

Automatic conversion script
Id: cif_fix_values 4973 2017-02-22 13:04:09Z antanas 

 Adding full bibliography for 7047087--7047088.cif.
;
_cod_original_sg_symbol_Hall -P2yn
_cod_original_sg_symbol_H-M P21/n
_cod_database_code 7047088

loop_
_symmetry_equiv_pos_as_xyz
'x, y, z'
'-x+1/2, y+1/2, -z+1/2'
'-x, -y, -z'
'x-1/2, -y-1/2, z-1/2'

loop_
_atom_site_label
_atom_site_type_symbol
_atom_site_fract_x
_atom_site_fract_y
_atom_site_fract_z
_atom_site_U_iso_or_equiv
_atom_site_adp_type
_atom_site_occupancy
_atom_site_symmetry_multiplicity
_atom_site_calc_flag
_atom_site_refinement_flags
Fe1 Fe 0.60525(6) 0.294175(16) 0.70409(3) 0.03490(14) Uani 1 1 d .
O1 O 1.0565(3) 0.03750(8) 0.39074(17) 0.0508(6) Uani 1 1 d .
N1 N 0.6730(4) 0.05158(9) 0.39784(19) 0.0410(6) Uani 1 1 d .
H1 H 0.5320 0.0412 0.3712 0.049 Uiso 1 1 calc R
C1 C 0.3459(5) 0.35308(12) 0.6789(3) 0.0495(8) Uani 1 1 d .
H1A H 0.2375 0.3594 0.7196 0.059 Uiso 1 1 calc R
C2 C 0.3176(5) 0.31611(13) 0.5968(3) 0.0530(9) Uani 1 1 d .
H2 H 0.1861 0.2940 0.5731 0.064 Uiso 1 1 calc R
C3 C 0.5218(6) 0.31818(13) 0.5563(3) 0.0533(9) Uani 1 1 d .
H3 H 0.5501 0.2975 0.5018 0.064 Uiso 1 1 calc R
C4 C 0.6761(5) 0.35740(13) 0.6134(3) 0.0518(9) Uani 1 1 d .
H4 H 0.8242 0.3673 0.6030 0.062 Uiso 1 1 calc R
C5 C 0.5666(5) 0.37887(12) 0.6888(3) 0.0482(8) Uani 1 1 d .
H5 H 0.6293 0.4055 0.7369 0.058 Uiso 1 1 calc R
C6 C 0.9078(5) 0.25023(11) 0.7532(2) 0.0424(7) Uani 1 1 d .
H6 H 1.0472 0.2547 0.7304 0.051 Uiso 1 1 calc R
C7 C 0.8435(6) 0.27964(13) 0.8349(2) 0.0527(9) Uani 1 1 d .
H7 H 0.9336 0.3066 0.8749 0.063 Uiso 1 1 calc R
C8 C 0.6202(6) 0.26094(13) 0.8444(3) 0.0538(9) Uani 1 1 d .
H8 H 0.5365 0.2734 0.8919 0.065 Uiso 1 1 calc R
C9 C 0.5446(5) 0.22020(12) 0.7700(2) 0.0426(7) Uani 1 1 d .
H9 H 0.4018 0.2012 0.7601 0.051 Uiso 1 1 calc R
C10 C 0.7216(4) 0.21255(10) 0.7122(2) 0.0340(6) Uani 1 1 d .
C11 C 0.7113(4) 0.17260(10) 0.6288(2) 0.0317(6) Uani 1 1 d .
C12 C 0.8831(5) 0.16979(11) 0.5707(2) 0.0364(7) Uani 1 1 d .
H12 H 1.0063 0.1954 0.5831 0.044 Uiso 1 1 calc R
C13 C 0.8777(5) 0.13049(11) 0.4953(2) 0.0380(7) Uani 1 1 d .
H13 H 0.9957 0.1298 0.4581 0.046 Uiso 1 1 calc R
C14 C 0.6945(5) 0.09183(11) 0.4753(2) 0.0347(6) Uani 1 1 d .
C15 C 0.5210(4) 0.09420(11) 0.5318(2) 0.0407(7) Uani 1 1 d .
H15 H 0.3966 0.0690 0.5186 0.049 Uiso 1 1 calc R
C16 C 0.5300(4) 0.13325(11) 0.6072(2) 0.0403(7) Uani 1 1 d .
H16 H 0.4126 0.1335 0.6447 0.048 Uiso 1 1 calc R
C17 C 0.8486(5) 0.02703(11) 0.3598(2) 0.0382(7) Uani 1 1 d .
C18 C 0.7676(5) -0.01369(11) 0.2766(2) 0.0351(7) Uani 1 1 d .
C19 C 0.9164(5) -0.05726(12) 0.2647(2) 0.0436(7) Uani 1 1 d .
H19 H 1.0634 -0.0603 0.3075 0.052 Uiso 1 1 calc R
C20 C 0.8459(6) -0.09619(13) 0.1889(3) 0.0517(8) Uani 1 1 d .
H20 H 0.9438 -0.1261 0.1824 0.062 Uiso 1 1 calc R
C21 C 0.6322(6) -0.09109(13) 0.1231(3) 0.0521(8) Uani 1 1 d .
H21 H 0.5869 -0.1178 0.0728 0.063 Uiso 1 1 calc R
C22 C 0.4832(5) -0.04664(13) 0.1307(2) 0.0460(8) Uani 1 1 d .
C23 C 0.5526(5) -0.00881(12) 0.2089(2) 0.0421(7) Uani 1 1 d .
H23 H 0.4529 0.0206 0.2163 0.051 Uiso 1 1 calc R
C24 C 0.2583(6) -0.03874(15) 0.0546(3) 0.0686(11) Uani 1 1 d .
H24A H 0.1619 -0.0118 0.0796 0.103 Uiso 1 1 calc R
H24B H 0.1759 -0.0737 0.0434 0.103 Uiso 1 1 calc R
H24C H 0.2929 -0.0257 -0.0080 0.103 Uiso 1 1 calc R

loop_
_atom_site_aniso_label
_atom_site_aniso_U_11
_atom_site_aniso_U_22
_atom_site_aniso_U_33
_atom_site_aniso_U_23
_atom_site_aniso_U_13
_atom_site_aniso_U_12
Fe1 0.0381(2) 0.0300(2) 0.0369(3) -0.00229(19) 0.00841(17) 0.00317(17)
O1 0.0464(12) 0.0474(13) 0.0544(15) -0.0120(11) 0.0011(10) -0.0038(10)
N1 0.0432(14) 0.0371(14) 0.0399(16) -0.0079(12) 0.0017(11) -0.0053(11)
C1 0.0453(18) 0.0411(18) 0.064(2) 0.0047(17) 0.0157(16) 0.0104(14)
C2 0.0461(18) 0.0439(19) 0.061(2) 0.0101(18) -0.0072(16) -0.0036(15)
C3 0.072(2) 0.049(2) 0.039(2) 0.0034(16) 0.0105(17) 0.0150(17)
C4 0.0490(19) 0.049(2) 0.059(2) 0.0167(18) 0.0156(17) 0.0007(15)
C5 0.055(2) 0.0317(17) 0.056(2) -0.0014(15) 0.0087(17) -0.0006(14)
C6 0.0390(16) 0.0386(17) 0.045(2) -0.0050(15) -0.0023(14) 0.0044(13)
C7 0.067(2) 0.0442(19) 0.039(2) -0.0069(16) -0.0079(16) 0.0066(16)
C8 0.079(2) 0.045(2) 0.040(2) 0.0015(16) 0.0209(18) 0.0138(17)
C9 0.0520(18) 0.0365(17) 0.043(2) 0.0053(15) 0.0191(15) 0.0045(13)
C10 0.0342(14) 0.0292(15) 0.0381(18) -0.0005(13) 0.0059(12) 0.0040(11)
C11 0.0285(14) 0.0273(15) 0.0381(18) -0.0002(13) 0.0039(12) 0.0028(11)
C12 0.0399(15) 0.0258(15) 0.0454(19) -0.0024(13) 0.0134(13) -0.0068(12)
C13 0.0426(16) 0.0312(16) 0.0434(19) -0.0021(14) 0.0165(14) -0.0045(12)
C14 0.0415(15) 0.0271(15) 0.0332(17) -0.0007(13) 0.0021(13) 0.0008(12)
C15 0.0307(15) 0.0357(16) 0.053(2) -0.0037(15) 0.0035(14) -0.0073(12)
C16 0.0299(15) 0.0423(18) 0.051(2) -0.0052(15) 0.0138(13) -0.0006(12)
C17 0.0514(18) 0.0262(15) 0.0343(18) 0.0022(13) 0.0028(14) -0.0014(13)
C18 0.0470(17) 0.0274(15) 0.0309(17) 0.0026(13) 0.0080(13) -0.0022(12)
C19 0.0510(18) 0.0350(17) 0.044(2) 0.0010(15) 0.0080(14) 0.0007(13)
C20 0.072(2) 0.0352(18) 0.052(2) -0.0072(16) 0.0231(18) 0.0024(15)
C21 0.078(2) 0.0429(19) 0.039(2) -0.0118(16) 0.0204(18) -0.0166(17)
C22 0.0535(19) 0.051(2) 0.0333(19) -0.0019(16) 0.0096(14) -0.0134(15)
C23 0.0485(18) 0.0361(17) 0.0407(19) -0.0051(15) 0.0070(15) -0.0010(13)
C24 0.063(2) 0.087(3) 0.050(2) -0.010(2) -0.0028(18) -0.0193(19)

loop_
_atom_type_symbol
_atom_type_description
_atom_type_scat_dispersion_real
_atom_type_scat_dispersion_imag
_atom_type_scat_source
C C 0.0033 0.0016 'International Tables Vol C Tables 4.2.6.8 and 6.1.1.4'
H H 0.0000 0.0000 'International Tables Vol C Tables 4.2.6.8 and 6.1.1.4'
N N 0.0061 0.0033 'International Tables Vol C Tables 4.2.6.8 and 6.1.1.4'
O O 0.0106 0.0060 'International Tables Vol C Tables 4.2.6.8 and 6.1.1.4'
Fe Fe 0.3463 0.8444 'International Tables Vol C Tables 4.2.6.8 and 6.1.1.4'

loop_
_geom_angle_atom_site_label_1
_geom_angle_atom_site_label_2
_geom_angle_atom_site_label_3
_geom_angle
C7 Fe1 C3 151.61(15)
C7 Fe1 C6 40.85(12)
C3 Fe1 C6 118.65(13)
C7 Fe1 C8 40.26(13)
C3 Fe1 C8 167.38(14)
C6 Fe1 C8 68.15(13)
C7 Fe1 C1 127.52(13)
C3 Fe1 C1 67.87(13)
C6 Fe1 C1 165.57(12)
C8 Fe1 C1 108.24(13)
C7 Fe1 C2 165.87(14)
C3 Fe1 C2 40.32(13)
C6 Fe1 C2 152.64(13)
C8 Fe1 C2 129.14(14)
C1 Fe1 C2 40.17(13)
C7 Fe1 C4 117.51(14)
C3 Fe1 C4 40.51(13)
C6 Fe1 C4 108.12(12)
C8 Fe1 C4 150.57(14)
C1 Fe1 C4 67.71(12)
C2 Fe1 C4 67.68(13)
C7 Fe1 C9 67.77(13)
C3 Fe1 C9 130.04(13)
C6 Fe1 C9 68.01(12)
C8 Fe1 C9 40.19(12)
C1 Fe1 C9 118.93(12)
C2 Fe1 C9 110.03(13)
C4 Fe1 C9 167.76(13)
C7 Fe1 C5 107.34(13)
C3 Fe1 C5 67.80(13)
C6 Fe1 C5 127.88(12)
C8 Fe1 C5 117.60(13)
C1 Fe1 C5 40.19(11)
C2 Fe1 C5 67.45(12)
C4 Fe1 C5 40.18(12)
C9 Fe1 C5 151.30(12)
C7 Fe1 C10 68.62(12)
C3 Fe1 C10 109.18(12)
C6 Fe1 C10 40.78(10)
C8 Fe1 C10 68.31(12)
C1 Fe1 C10 152.39(12)
C2 Fe1 C10 119.51(12)
C4 Fe1 C10 129.04(12)
C9 Fe1 C10 40.58(11)
C5 Fe1 C10 166.42(11)
C17 N1 C14 128.0(2)
C17 N1 H1 116.0
C14 N1 H1 116.0
C2 C1 C5 108.0(3)
C2 C1 Fe1 69.95(17)
C5 C1 Fe1 70.13(16)
C2 C1 H1A 126.0
C5 C1 H1A 126.0
Fe1 C1 H1A 125.5
C1 C2 C3 108.4(3)
C1 C2 Fe1 69.87(18)
C3 C2 Fe1 69.68(18)
C1 C2 H2 125.8
C3 C2 H2 125.8
Fe1 C2 H2 126.2
C2 C3 C4 107.6(3)
C2 C3 Fe1 70.00(19)
C4 C3 Fe1 69.93(19)
C2 C3 H3 126.2
C4 C3 H3 126.2
Fe1 C3 H3 125.5
C5 C4 C3 107.9(3)
C5 C4 Fe1 70.07(18)
C3 C4 Fe1 69.56(18)
C5 C4 H4 126.0
C3 C4 H4 126.0
Fe1 C4 H4 125.9
C1 C5 C4 108.1(3)
C1 C5 Fe1 69.68(17)
C4 C5 Fe1 69.74(17)
C1 C5 H5 125.9
C4 C5 H5 125.9
Fe1 C5 H5 126.2
C7 C6 C10 108.3(3)
C7 C6 Fe1 69.49(16)
C10 C6 Fe1 70.57(15)
C7 C6 H6 125.8
C10 C6 H6 125.8
Fe1 C6 H6 125.7
C8 C7 C6 108.0(3)
C8 C7 Fe1 70.04(18)
C6 C7 Fe1 69.67(17)
C8 C7 H7 126.0
C6 C7 H7 126.0
Fe1 C7 H7 125.9
C7 C8 C9 108.3(3)
C7 C8 Fe1 69.71(19)
C9 C8 Fe1 70.11(18)
C7 C8 H8 125.8
C9 C8 H8 125.8
Fe1 C8 H8 125.9
C8 C9 C10 109.1(3)
C8 C9 Fe1 69.69(17)
C10 C9 Fe1 70.39(15)
C8 C9 H9 125.5
C10 C9 H9 125.5
Fe1 C9 H9 126.0
C9 C10 C6 106.3(3)
C9 C10 C11 125.7(2)
C6 C10 C11 128.0(2)
C9 C10 Fe1 69.03(15)
C6 C10 Fe1 68.66(15)
C11 C10 Fe1 127.91(19)
C12 C11 C16 116.5(3)
C12 C11 C10 122.9(2)
C16 C11 C10 120.6(2)
C13 C12 C11 122.5(2)
C13 C12 H12 118.7
C11 C12 H12 118.7
C12 C13 C14 119.7(3)
C12 C13 H13 120.1
C14 C13 H13 120.1
C15 C14 C13 118.6(3)
C15 C14 N1 118.3(2)
C13 C14 N1 123.0(3)
C16 C15 C14 121.0(2)
C16 C15 H15 119.5
C14 C15 H15 119.5
C15 C16 C11 121.7(3)
C15 C16 H16 119.2
C11 C16 H16 119.2
O1 C17 N1 123.1(3)
O1 C17 C18 122.0(3)
N1 C17 C18 114.9(2)
C19 C18 C23 118.9(3)
C19 C18 C17 118.3(3)
C23 C18 C17 122.8(3)
C20 C19 C18 119.8(3)
C20 C19 H19 120.1
C18 C19 H19 120.1
C21 C20 C19 120.6(3)
C21 C20 H20 119.7
C19 C20 H20 119.7
C20 C21 C22 120.9(3)
C20 C21 H21 119.6
C22 C21 H21 119.6
C23 C22 C21 118.0(3)
C23 C22 C24 121.0(3)
C21 C22 C24 121.0(3)
C22 C23 C18 121.7(3)
C22 C23 H23 119.2
C18 C23 H23 119.2
C22 C24 H24A 109.5
C22 C24 H24B 109.5
H24A C24 H24B 109.5
C22 C24 H24C 109.5
H24A C24 H24C 109.5
H24B C24 H24C 109.5

loop_
_geom_bond_atom_site_label_1
_geom_bond_atom_site_label_2
_geom_bond_distance
Fe1 C7 2.036(3)
Fe1 C3 2.037(3)
Fe1 C6 2.038(3)
Fe1 C8 2.040(3)
Fe1 C1 2.040(3)
Fe1 C2 2.041(3)
Fe1 C4 2.042(3)
Fe1 C9 2.045(3)
Fe1 C5 2.046(3)
Fe1 C10 2.063(2)
O1 C17 1.219(3)
N1 C17 1.366(3)
N1 C14 1.409(3)
N1 H1 0.8600
C1 C2 1.402(4)
C1 C5 1.404(4)
C1 H1A 0.9300
C2 C3 1.405(4)
C2 H2 0.9300
C3 C4 1.412(4)
C3 H3 0.9300
C4 C5 1.404(4)
C4 H4 0.9300
C5 H5 0.9300
C6 C7 1.421(4)
C6 C10 1.429(4)
C6 H6 0.9300
C7 C8 1.403(4)
C7 H7 0.9300
C8 C9 1.404(4)
C8 H8 0.9300
C9 C10 1.425(4)
C9 H9 0.9300
C10 C11 1.470(4)
C11 C12 1.393(4)
C11 C16 1.398(4)
C12 C13 1.382(4)
C12 H12 0.9300
C13 C14 1.394(4)
C13 H13 0.9300
C14 C15 1.385(4)
C15 C16 1.374(4)
C15 H15 0.9300
C16 H16 0.9300
C17 C18 1.489(4)
C18 C19 1.385(4)
C18 C23 1.392(4)
C19 C20 1.382(4)
C19 H19 0.9300
C20 C21 1.374(4)
C20 H20 0.9300
C21 C22 1.389(4)
C21 H21 0.9300
C22 C23 1.386(4)
C22 C24 1.498(4)
C23 H23 0.9300
C24 H24A 0.9600
C24 H24B 0.9600
C24 H24C 0.9600

loop_
_geom_torsion_atom_site_label_1
_geom_torsion_atom_site_label_2
_geom_torsion_atom_site_label_3
_geom_torsion_atom_site_label_4
_geom_torsion
C7 Fe1 C1 C2 -170.3(2)
C3 Fe1 C1 C2 37.41(19)
C6 Fe1 C1 C2 157.2(5)
C8 Fe1 C1 C2 -129.8(2)
C4 Fe1 C1 C2 81.3(2)
C9 Fe1 C1 C2 -87.3(2)
C5 Fe1 C1 C2 118.8(3)
C10 Fe1 C1 C2 -51.9(4)
C7 Fe1 C1 C5 70.9(3)
C3 Fe1 C1 C5 -81.3(2)
C6 Fe1 C1 C5 38.4(6)
C8 Fe1 C1 C5 111.5(2)
C2 Fe1 C1 C5 -118.8(3)
C4 Fe1 C1 C5 -37.4(2)
C9 Fe1 C1 C5 154.00(19)
C10 Fe1 C1 C5 -170.6(2)
C5 C1 C2 C3 0.8(4)
Fe1 C1 C2 C3 -59.3(2)
C5 C1 C2 Fe1 60.1(2)
C7 Fe1 C2 C1 33.1(6)
C3 Fe1 C2 C1 -119.6(3)
C6 Fe1 C2 C1 -167.9(2)
C8 Fe1 C2 C1 70.2(2)
C4 Fe1 C2 C1 -81.4(2)
C9 Fe1 C2 C1 111.49(19)
C5 Fe1 C2 C1 -37.77(18)
C10 Fe1 C2 C1 155.22(18)
C7 Fe1 C2 C3 152.6(5)
C6 Fe1 C2 C3 -48.3(3)
C8 Fe1 C2 C3 -170.23(19)
C1 Fe1 C2 C3 119.6(3)
C4 Fe1 C2 C3 38.15(19)
C9 Fe1 C2 C3 -128.96(19)
C5 Fe1 C2 C3 81.8(2)
C10 Fe1 C2 C3 -85.2(2)
C1 C2 C3 C4 -0.7(4)
Fe1 C2 C3 C4 -60.1(2)
C1 C2 C3 Fe1 59.4(2)
C7 Fe1 C3 C2 -166.4(2)
C6 Fe1 C3 C2 156.98(18)
C8 Fe1 C3 C2 37.0(7)
C1 Fe1 C3 C2 -37.28(18)
C4 Fe1 C3 C2 -118.4(3)
C9 Fe1 C3 C2 72.6(2)
C5 Fe1 C3 C2 -80.8(2)
C10 Fe1 C3 C2 113.33(19)
C7 Fe1 C3 C4 -48.0(3)
C6 Fe1 C3 C4 -84.6(2)
C8 Fe1 C3 C4 155.4(5)
C1 Fe1 C3 C4 81.1(2)
C2 Fe1 C3 C4 118.4(3)
C9 Fe1 C3 C4 -168.99(17)
C5 Fe1 C3 C4 37.57(17)
C10 Fe1 C3 C4 -128.27(18)
C2 C3 C4 C5 0.3(4)
Fe1 C3 C4 C5 -59.8(2)
C2 C3 C4 Fe1 60.1(2)
C7 Fe1 C4 C5 -84.5(2)
C3 Fe1 C4 C5 119.0(3)
C6 Fe1 C4 C5 -127.85(19)
C8 Fe1 C4 C5 -50.4(3)
C1 Fe1 C4 C5 37.42(19)
C2 Fe1 C4 C5 81.0(2)
C9 Fe1 C4 C5 162.6(5)
C10 Fe1 C4 C5 -168.36(17)
C7 Fe1 C4 C3 156.54(19)
C6 Fe1 C4 C3 113.18(19)
C8 Fe1 C4 C3 -169.4(2)
C1 Fe1 C4 C3 -81.6(2)
C2 Fe1 C4 C3 -37.97(19)
C9 Fe1 C4 C3 43.6(6)
C5 Fe1 C4 C3 -119.0(3)
C10 Fe1 C4 C3 72.7(2)
C2 C1 C5 C4 -0.6(4)
Fe1 C1 C5 C4 59.3(2)
C2 C1 C5 Fe1 -60.0(2)
C3 C4 C5 C1 0.2(3)
Fe1 C4 C5 C1 -59.3(2)
C3 C4 C5 Fe1 59.5(2)
C7 Fe1 C5 C1 -128.3(2)
C3 Fe1 C5 C1 81.5(2)
C6 Fe1 C5 C1 -168.7(2)
C8 Fe1 C5 C1 -85.9(2)
C2 Fe1 C5 C1 37.8(2)
C4 Fe1 C5 C1 119.4(3)
C9 Fe1 C5 C1 -53.0(3)
C10 Fe1 C5 C1 161.3(5)
C7 Fe1 C5 C4 112.4(2)
C3 Fe1 C5 C4 -37.87(19)
C6 Fe1 C5 C4 71.9(2)
C8 Fe1 C5 C4 154.7(2)
C1 Fe1 C5 C4 -119.4(3)
C2 Fe1 C5 C4 -81.6(2)
C9 Fe1 C5 C4 -172.4(2)
C10 Fe1 C5 C4 41.9(6)
C3 Fe1 C6 C7 154.3(2)
C8 Fe1 C6 C7 -37.50(19)
C1 Fe1 C6 C7 40.6(6)
C2 Fe1 C6 C7 -172.3(3)
C4 Fe1 C6 C7 111.4(2)
C9 Fe1 C6 C7 -81.0(2)
C5 Fe1 C6 C7 71.2(2)
C10 Fe1 C6 C7 -119.2(3)
C7 Fe1 C6 C10 119.2(3)
C3 Fe1 C6 C10 -86.6(2)
C8 Fe1 C6 C10 81.68(19)
C1 Fe1 C6 C10 159.8(5)
C2 Fe1 C6 C10 -53.1(3)
C4 Fe1 C6 C10 -129.44(19)
C9 Fe1 C6 C10 38.20(17)
C5 Fe1 C6 C10 -169.64(18)
C10 C6 C7 C8 -0.4(3)
Fe1 C6 C7 C8 59.8(2)
C10 C6 C7 Fe1 -60.14(19)
C3 Fe1 C7 C8 -172.3(2)
C6 Fe1 C7 C8 -119.0(3)
C1 Fe1 C7 C8 72.8(2)
C2 Fe1 C7 C8 46.4(6)
C4 Fe1 C7 C8 154.77(19)
C9 Fe1 C7 C8 -37.41(17)
C5 Fe1 C7 C8 112.48(19)
C10 Fe1 C7 C8 -81.26(19)
C3 Fe1 C7 C6 -53.3(3)
C8 Fe1 C7 C6 119.0(3)
C1 Fe1 C7 C6 -168.20(17)
C2 Fe1 C7 C6 165.4(5)
C4 Fe1 C7 C6 -86.2(2)
C9 Fe1 C7 C6 81.62(19)
C5 Fe1 C7 C6 -128.49(18)
C10 Fe1 C7 C6 37.76(17)
C6 C7 C8 C9 0.1(4)
Fe1 C7 C8 C9 59.7(2)
C6 C7 C8 Fe1 -59.6(2)
C3 Fe1 C8 C7 163.0(5)
C6 Fe1 C8 C7 38.03(17)
C1 Fe1 C8 C7 -127.09(19)
C2 Fe1 C8 C7 -166.82(18)
C4 Fe1 C8 C7 -50.3(3)
C9 Fe1 C8 C7 119.4(3)
C5 Fe1 C8 C7 -84.4(2)
C10 Fe1 C8 C7 82.10(19)
C7 Fe1 C8 C9 -119.4(3)
C3 Fe1 C8 C9 43.6(6)
C6 Fe1 C8 C9 -81.35(19)
C1 Fe1 C8 C9 113.53(19)
C2 Fe1 C8 C9 73.8(2)
C4 Fe1 C8 C9 -169.7(2)
C5 Fe1 C8 C9 156.18(17)
C10 Fe1 C8 C9 -37.28(17)
C7 C8 C9 C10 0.1(3)
Fe1 C8 C9 C10 59.6(2)
C7 C8 C9 Fe1 -59.4(2)
C7 Fe1 C9 C8 37.47(18)
C3 Fe1 C9 C8 -168.64(19)
C6 Fe1 C9 C8 81.7(2)
C1 Fe1 C9 C8 -84.3(2)
C2 Fe1 C9 C8 -127.6(2)
C4 Fe1 C9 C8 155.5(5)
C5 Fe1 C9 C8 -48.2(3)
C10 Fe1 C9 C8 120.1(3)
C7 Fe1 C9 C10 -82.63(19)
C3 Fe1 C9 C10 71.3(2)
C6 Fe1 C9 C10 -38.38(17)
C8 Fe1 C9 C10 -120.1(3)
C1 Fe1 C9 C10 155.65(18)
C2 Fe1 C9 C10 112.35(19)
C4 Fe1 C9 C10 35.4(6)
C5 Fe1 C9 C10 -168.3(2)
C8 C9 C10 C6 -0.4(3)
Fe1 C9 C10 C6 58.79(18)
C8 C9 C10 C11 178.5(3)
Fe1 C9 C10 C11 -122.3(3)
C8 C9 C10 Fe1 -59.1(2)
C7 C6 C10 C9 0.4(3)
Fe1 C6 C10 C9 -59.03(19)
C7 C6 C10 C11 -178.4(3)
Fe1 C6 C10 C11 122.1(3)
C7 C6 C10 Fe1 59.5(2)
C7 Fe1 C10 C9 80.4(2)
C3 Fe1 C10 C9 -129.86(19)
C6 Fe1 C10 C9 118.2(3)
C8 Fe1 C10 C9 36.94(18)
C1 Fe1 C10 C9 -51.1(3)
C2 Fe1 C10 C9 -86.8(2)
C4 Fe1 C10 C9 -170.90(19)
C5 Fe1 C10 C9 155.4(5)
C7 Fe1 C10 C6 -37.82(19)
C3 Fe1 C10 C6 112.0(2)
C8 Fe1 C10 C6 -81.2(2)
C1 Fe1 C10 C6 -169.3(3)
C2 Fe1 C10 C6 155.01(19)
C4 Fe1 C10 C6 70.9(2)
C9 Fe1 C10 C6 -118.2(3)
C5 Fe1 C10 C6 37.2(6)
C7 Fe1 C10 C11 -160.1(3)
C3 Fe1 C10 C11 -10.3(3)
C6 Fe1 C10 C11 -122.2(3)
C8 Fe1 C10 C11 156.5(3)
C1 Fe1 C10 C11 68.5(4)
C2 Fe1 C10 C11 32.8(3)
C4 Fe1 C10 C11 -51.3(3)
C9 Fe1 C10 C11 119.6(3)
C5 Fe1 C10 C11 -85.0(6)
C9 C10 C11 C12 175.5(3)
C6 C10 C11 C12 -5.9(4)
Fe1 C10 C11 C12 85.4(3)
C9 C10 C11 C16 -7.6(4)
C6 C10 C11 C16 171.0(3)
Fe1 C10 C11 C16 -97.7(3)
C16 C11 C12 C13 0.0(4)
C10 C11 C12 C13 177.0(3)
C11 C12 C13 C14 0.1(4)
C12 C13 C14 C15 0.3(4)
C12 C13 C14 N1 178.1(3)
C17 N1 C14 C15 -152.9(3)
C17 N1 C14 C13 29.4(4)
C13 C14 C15 C16 -0.9(4)
N1 C14 C15 C16 -178.8(3)
C14 C15 C16 C11 1.1(4)
C12 C11 C16 C15 -0.6(4)
C10 C11 C16 C15 -177.7(3)
C14 N1 C17 O1 0.5(5)
C14 N1 C17 C18 -179.2(3)
O1 C17 C18 C19 29.0(4)
N1 C17 C18 C19 -151.3(3)
O1 C17 C18 C23 -149.0(3)
N1 C17 C18 C23 30.7(4)
C23 C18 C19 C20 -2.6(4)
C17 C18 C19 C20 179.3(3)
C18 C19 C20 C21 2.1(5)
C19 C20 C21 C22 0.4(5)
C20 C21 C22 C23 -2.4(5)
C20 C21 C22 C24 175.6(3)
C21 C22 C23 C18 1.9(4)
C24 C22 C23 C18 -176.1(3)
C19 C18 C23 C22 0.6(4)
C17 C18 C23 C22 178.6(3)
